data_1514665
loop_
_publ_author_name
'Suresh, Moorthy'
'Mandal, Amal Kumar'
'Suresh, E.'
'Das, Amitava'

_publ_section_title
;
 First demonstration of two-step FRET in a synthetic supramolecular
 assembly
;
_journal_issue 6
_journal_name_full 'Chemical Science'
_journal_page_first 2380
_journal_paper_doi 10.1039/c3sc50282a
_journal_volume 4
_journal_year 2013
_chemical_formula_sum 'C55 H54 F6 N O10 P'
_chemical_formula_weight 1033.96
_chemical_name_systematic
;
?
;
_space_group_IT_number 14
_symmetry_cell_setting monoclinic
_symmetry_space_group_name_Hall '-P 2yn'
_symmetry_space_group_name_H-M 'P 1 21/n 1'
_atom_sites_solution_hydrogens geom
_atom_sites_solution_primary direct
_atom_sites_solution_secondary difmap
_audit_creation_method SHELXL-97
_cell_angle_alpha 90.00
_cell_angle_beta 91.481(2)
_cell_angle_gamma 90.00
_cell_formula_units_Z 4
_cell_length_a 14.0847(11)
_cell_length_b 15.7003(12)
_cell_length_c 25.3994(19)
_cell_measurement_reflns_used 2458
_cell_measurement_temperature 110(2)
_cell_measurement_theta_max 20.78
_cell_measurement_theta_min 2.54
_cell_volume 5614.8(7)
_computing_cell_refinement 'BRUKER SMART'
_computing_data_collection 'BRUKER SMART'
_computing_data_reduction 'BRUKER SAINT'
_computing_molecular_graphics ORTEP
_computing_structure_refinement 'SHELXL-97 (Sheldrick, 1997)'
_computing_structure_solution 'SHELXS-97 (Sheldrick, 1990)'
_diffrn_ambient_temperature 110(2)
_diffrn_measured_fraction_theta_full 0.996
_diffrn_measured_fraction_theta_max 0.996
_diffrn_measurement_device_type 'BRUKER SMART APEX CCD DIFFRACTOMETER'
_diffrn_measurement_method 'OMEGA-PHI SCAN'
_diffrn_radiation_monochromator graphite
_diffrn_radiation_source 'fine-focus sealed tube'
_diffrn_radiation_type MoK\a
_diffrn_radiation_wavelength 0.71073
_diffrn_reflns_av_R_equivalents 0.0700
_diffrn_reflns_av_sigmaI/netI 0.0970
_diffrn_reflns_limit_h_max 16
_diffrn_reflns_limit_h_min -15
_diffrn_reflns_limit_k_max 13
_diffrn_reflns_limit_k_min -17
_diffrn_reflns_limit_l_max 29
_diffrn_reflns_limit_l_min -29
_diffrn_reflns_number 25490
_diffrn_reflns_theta_full 24.00
_diffrn_reflns_theta_max 24.00
_diffrn_reflns_theta_min 1.52
_exptl_absorpt_coefficient_mu 0.123
_exptl_absorpt_correction_T_max 0.9939
_exptl_absorpt_correction_T_min 0.9710
_exptl_absorpt_correction_type multi-scan
_exptl_absorpt_process_details 'BRUKER SADABS'
_exptl_crystal_colour COLOURLESS
_exptl_crystal_density_diffrn 1.223
_exptl_crystal_density_method 'not measured'
_exptl_crystal_description PLATES
_exptl_crystal_F_000 2160
_exptl_crystal_size_max 0.24
_exptl_crystal_size_mid 0.12
_exptl_crystal_size_min 0.05
_platon_squeeze_details ' ?'
_refine_diff_density_max 0.473
_refine_diff_density_min -0.452
_refine_diff_density_rms 0.090
_refine_ls_extinction_method none
_refine_ls_goodness_of_fit_ref 1.059
_refine_ls_hydrogen_treatment constr
_refine_ls_matrix_type full
_refine_ls_number_parameters 688
_refine_ls_number_reflns 8770
_refine_ls_number_restraints 0
_refine_ls_restrained_S_all 1.059
_refine_ls_R_factor_all 0.1771
_refine_ls_R_factor_gt 0.1183
_refine_ls_shift/su_max 0.000
_refine_ls_shift/su_mean 0.000
_refine_ls_structure_factor_coef Fsqd
_refine_ls_weighting_details 'calc w=1/[\s^2^(Fo^2^)+(0.1797P)^2^+0.0000P] where P=(Fo^2^+2Fc^2^)/3'
_refine_ls_weighting_scheme calc
_refine_ls_wR_factor_gt 0.2930
_refine_ls_wR_factor_ref 0.3256
_reflns_number_gt 4789
_reflns_number_total 8770
_reflns_threshold_expression >2sigma(I)
_cod_data_source_file c3sc50282a.txt
_cod_data_source_block b419fm
_cod_depositor_comments
;
The following automatic conversions were performed:

'_exptl_absorpt_correction_type' value 'MULTI-SCAN' changed to
'multi-scan' according to
/usr/data/users/saulius/automatic-downloads/retrospective/RSC/lib/dictionaries/cif_core.dic
dictionary named 'cif_core.dic' version 2.4.2 from
2011-04-26.

'_refine_ls_hydrogen_treatment' value 'CONSTR' changed
to 'constr' according to
/usr/data/users/saulius/automatic-downloads/retrospective/RSC/lib/dictionaries/cif_core.dic
dictionary named 'cif_core.dic' version 2.4.2 from 2011-04-26.

Automatic conversion script
Id: cif_fix_values 2281 2013-09-26 08:29:07Z andrius 
;
_cod_original_sg_symbol_H-M P21/n
_cod_database_code 1514665

loop_
_symmetry_equiv_pos_as_xyz
'x, y, z'
'-x+1/2, y+1/2, -z+1/2'
'-x, -y, -z'
'x-1/2, -y-1/2, z-1/2'

loop_
_atom_site_label
_atom_site_type_symbol
_atom_site_fract_x
_atom_site_fract_y
_atom_site_fract_z
_atom_site_U_iso_or_equiv
_atom_site_adp_type
_atom_site_occupancy
_atom_site_symmetry_multiplicity
_atom_site_calc_flag
_atom_site_refinement_flags
_atom_site_disorder_assembly
_atom_site_disorder_group
O1 O 0.0584(3) 0.7468(3) 0.34341(17) 0.0474(11) Uani 1 1 d . . .
O2 O 0.2172(3) 0.8288(3) 0.40081(17) 0.0559(13) Uani 1 1 d . . .
O3 O 0.4051(3) 0.8225(3) 0.36948(16) 0.0477(12) Uani 1 1 d . . .
O4 O 0.5668(2) 0.7213(2) 0.34098(14) 0.0301(9) Uani 1 1 d . . .
O5 O 1.0037(4) 0.4519(4) 0.3813(2) 0.0913(19) Uani 1 1 d . . .
O6 O 0.8675(3) 0.4966(3) 0.35040(17) 0.0537(12) Uani 1 1 d . . .
O7 O 0.5698(2) 0.5929(2) 0.27707(13) 0.0287(9) Uani 1 1 d . . .
O8 O 0.4104(3) 0.5247(2) 0.21898(14) 0.0354(10) Uani 1 1 d . . .
O9 O 0.2292(2) 0.5177(2) 0.25376(16) 0.0358(10) Uani 1 1 d . . .
O10 O 0.0581(3) 0.6126(3) 0.28483(16) 0.0430(11) Uani 1 1 d . . .
N1 N 0.3710(3) 0.6304(3) 0.31485(17) 0.0309(11) Uani 1 1 d . . .
H1A H 0.4249 0.6596 0.3217 0.037 Uiso 1 1 calc R . .
H2B H 0.3809 0.5967 0.2868 0.037 Uiso 1 1 calc R . .
C1 C -0.0176(4) 0.6650(4) 0.2773(2) 0.0369(15) Uani 1 1 d . . .
C2 C -0.0908(4) 0.6490(4) 0.2423(2) 0.0462(17) Uani 1 1 d . . .
H2 H -0.0887 0.6006 0.2212 0.055 Uiso 1 1 calc R . .
C3 C -0.1705(5) 0.7052(5) 0.2374(3) 0.0515(19) Uani 1 1 d . . .
C4 C -0.2465(4) 0.6901(6) 0.2020(3) 0.069(2) Uani 1 1 d . . .
H4 H -0.2463 0.6425 0.1802 0.083 Uiso 1 1 calc R . .
C5 C -0.3201(5) 0.7451(7) 0.1998(4) 0.078(3) Uani 1 1 d . . .
H5 H -0.3712 0.7345 0.1768 0.094 Uiso 1 1 calc R . .
C6 C -0.3207(5) 0.8179(6) 0.2315(4) 0.080(3) Uani 1 1 d . . .
H6 H -0.3719 0.8551 0.2290 0.096 Uiso 1 1 calc R . .
C7 C -0.2476(5) 0.8350(5) 0.2657(3) 0.067(2) Uani 1 1 d . . .
H7 H -0.2486 0.8832 0.2869 0.081 Uiso 1 1 calc R . .
C8 C -0.1707(5) 0.7786(5) 0.2684(3) 0.057(2) Uani 1 1 d . . .
C9 C -0.0920(5) 0.7938(4) 0.3050(3) 0.0554(19) Uani 1 1 d . . .
H9 H -0.0918 0.8420 0.3263 0.067 Uiso 1 1 calc R . .
C10 C -0.0174(4) 0.7369(4) 0.3085(3) 0.0419(16) Uani 1 1 d . . .
C11 C 0.0525(5) 0.8102(5) 0.3819(3) 0.066(2) Uani 1 1 d . . .
H11A H -0.0084 0.8065 0.3988 0.079 Uiso 1 1 calc R . .
H11B H 0.0568 0.8658 0.3655 0.079 Uiso 1 1 calc R . .
C12 C 0.1307(5) 0.8005(5) 0.4225(3) 0.068(2) Uani 1 1 d . . .
H12A H 0.1167 0.8339 0.4534 0.082 Uiso 1 1 calc R . .
H12B H 0.1364 0.7412 0.4329 0.082 Uiso 1 1 calc R . .
C13 C 0.2924(5) 0.8182(6) 0.4369(3) 0.067(2) Uani 1 1 d . . .
H13A H 0.3039 0.7579 0.4423 0.081 Uiso 1 1 calc R . .
H13B H 0.2757 0.8429 0.4704 0.081 Uiso 1 1 calc R . .
C14 C 0.3805(5) 0.8592(5) 0.4181(3) 0.059(2) Uani 1 1 d . . .
H14A H 0.3702 0.9199 0.4138 0.071 Uiso 1 1 calc R . .
H14B H 0.4317 0.8509 0.4439 0.071 Uiso 1 1 calc R . .
C15 C 0.4913(4) 0.8543(4) 0.3500(3) 0.0433(16) Uani 1 1 d . . .
H15A H 0.5002 0.9126 0.3618 0.052 Uiso 1 1 calc R . .
H15B H 0.4879 0.8544 0.3118 0.052 Uiso 1 1 calc R . .
C16 C 0.5746(4) 0.8019(4) 0.3683(2) 0.0365(15) Uani 1 1 d . . .
H16A H 0.6336 0.8302 0.3598 0.044 Uiso 1 1 calc R . .
H16B H 0.5734 0.7933 0.4060 0.044 Uiso 1 1 calc R . .
C17 C 0.6448(4) 0.6682(4) 0.3462(2) 0.0353(15) Uani 1 1 d . . .
C18 C 0.7186(4) 0.6811(4) 0.3819(2) 0.0380(15) Uani 1 1 d . . .
H18 H 0.7184 0.7277 0.4044 0.046 Uiso 1 1 calc R . .
C19 C 0.7936(4) 0.6232(4) 0.3837(2) 0.0344(14) Uani 1 1 d . . .
C20 C 0.8743(4) 0.6326(4) 0.4191(2) 0.0462(17) Uani 1 1 d . . .
H20 H 0.8775 0.6794 0.4416 0.055 Uiso 1 1 calc R . .
C21 C 0.9446(5) 0.5756(5) 0.4203(3) 0.0549(19) Uani 1 1 d . . .
H21 H 0.9949 0.5822 0.4445 0.066 Uiso 1 1 calc R . .
C22 C 0.9439(5) 0.5048(5) 0.3853(3) 0.0525(19) Uani 1 1 d . . .
C23 C 0.7927(4) 0.5546(4) 0.3501(2) 0.0336(14) Uani 1 1 d . . .
C24 C 0.7192(4) 0.5413(4) 0.3147(2) 0.0336(14) Uani 1 1 d . . .
H24 H 0.7196 0.4939 0.2927 0.040 Uiso 1 1 calc R . .
C25 C 0.6459(4) 0.5971(4) 0.3116(2) 0.0321(14) Uani 1 1 d . . .
C26 C 0.5770(4) 0.5297(4) 0.2357(2) 0.0343(14) Uani 1 1 d . . .
H26A H 0.5717 0.4729 0.2503 0.041 Uiso 1 1 calc R . .
H26B H 0.6379 0.5345 0.2190 0.041 Uiso 1 1 calc R . .
C27 C 0.4978(4) 0.5456(4) 0.1963(2) 0.0366(14) Uani 1 1 d . . .
H27A H 0.4976 0.6050 0.1858 0.044 Uiso 1 1 calc R . .
H27B H 0.5070 0.5110 0.1651 0.044 Uiso 1 1 calc R . .
C28 C 0.3323(4) 0.5287(4) 0.1820(2) 0.0393(15) Uani 1 1 d . . .
H28A H 0.3500 0.5034 0.1488 0.047 Uiso 1 1 calc R . .
H28B H 0.3148 0.5876 0.1756 0.047 Uiso 1 1 calc R . .
C29 C 0.2508(4) 0.4816(4) 0.2042(3) 0.0411(16) Uani 1 1 d . . .
H29A H 0.1960 0.4856 0.1804 0.049 Uiso 1 1 calc R . .
H29B H 0.2670 0.4219 0.2085 0.049 Uiso 1 1 calc R . .
C30 C 0.1446(4) 0.4837(4) 0.2742(3) 0.0447(17) Uani 1 1 d . . .
H30A H 0.1496 0.4833 0.3123 0.054 Uiso 1 1 calc R . .
H30B H 0.1373 0.4252 0.2624 0.054 Uiso 1 1 calc R . .
C31 C 0.0575(4) 0.5341(4) 0.2571(2) 0.0388(15) Uani 1 1 d . . .
H31A H 0.0582 0.5445 0.2194 0.047 Uiso 1 1 calc R . .
H31B H 0.0004 0.5022 0.2648 0.047 Uiso 1 1 calc R . .
C32 C 0.4419(5) 0.4452(4) 0.3419(2) 0.0454(17) Uani 1 1 d . . .
H32 H 0.3971 0.4358 0.3150 0.055 Uiso 1 1 calc R . .
C33 C 0.5151(5) 0.3872(4) 0.3490(3) 0.0500(18) Uani 1 1 d . . .
H33 H 0.5176 0.3396 0.3273 0.060 Uiso 1 1 calc R . .
C34 C 0.5843(5) 0.3987(4) 0.3875(2) 0.0447(16) Uani 1 1 d . . .
C35 C 0.6609(5) 0.3412(5) 0.3957(3) 0.061(2) Uani 1 1 d . . .
H35 H 0.6650 0.2926 0.3750 0.073 Uiso 1 1 calc R . .
C36 C 0.7278(5) 0.3567(5) 0.4333(3) 0.063(2) Uani 1 1 d . . .
H36 H 0.7774 0.3182 0.4377 0.076 Uiso 1 1 calc R . .
C37 C 0.7257(4) 0.4303(4) 0.4667(2) 0.0417(16) Uani 1 1 d . . .
C38 C 0.7934(5) 0.4471(6) 0.5060(3) 0.068(2) Uani 1 1 d . . .
H38 H 0.8438 0.4095 0.5111 0.081 Uiso 1 1 calc R . .
C39 C 0.7877(6) 0.5187(6) 0.5380(3) 0.067(2) Uani 1 1 d . . .
H39 H 0.8343 0.5293 0.5638 0.080 Uiso 1 1 calc R . .
C40 C 0.7117(5) 0.5741(5) 0.5310(2) 0.057(2) Uani 1 1 d . . .
H40 H 0.7068 0.6208 0.5533 0.068 Uiso 1 1 calc R . .
C41 C 0.6438(5) 0.5620(4) 0.4925(2) 0.0432(16) Uani 1 1 d . . .
C42 C 0.6492(4) 0.4866(4) 0.4597(2) 0.0429(16) Uani 1 1 d . . .
C43 C 0.5791(4) 0.4748(4) 0.4207(2) 0.0441(17) Uani 1 1 d . . .
C44 C 0.5007(4) 0.5318(4) 0.41220(18) 0.0302(14) Uani 1 1 d . . .
C45 C 0.4969(5) 0.6081(4) 0.4471(2) 0.0461(17) Uani 1 1 d . . .
H45 H 0.4480 0.6476 0.4434 0.055 Uiso 1 1 calc R . .
C46 C 0.5665(5) 0.6184(5) 0.4842(2) 0.0486(19) Uani 1 1 d . . .
H46 H 0.5633 0.6660 0.5059 0.058 Uiso 1 1 calc R . .
C47 C 0.4332(5) 0.5147(4) 0.3725(2) 0.0418(16) Uani 1 1 d . . .
C48 C 0.3503(4) 0.5758(4) 0.3610(2) 0.0411(16) Uani 1 1 d . . .
H48A H 0.2927 0.5434 0.3539 0.049 Uiso 1 1 calc R . .
H48B H 0.3401 0.6114 0.3916 0.049 Uiso 1 1 calc R . .
C49 C 0.2939(4) 0.6916(4) 0.3012(2) 0.0377(15) Uani 1 1 d . . .
H49A H 0.2931 0.7365 0.3275 0.045 Uiso 1 1 calc R . .
H49B H 0.2332 0.6625 0.3016 0.045 Uiso 1 1 calc R . .
C50 C 0.3075(4) 0.7300(3) 0.2479(2) 0.0298(13) Uani 1 1 d . . .
C51 C 0.2275(4) 0.7509(4) 0.2160(3) 0.0427(16) Uani 1 1 d . . .
H51 H 0.1669 0.7419 0.2286 0.051 Uiso 1 1 calc R . .
C52 C 0.2376(5) 0.7840(4) 0.1670(3) 0.0504(18) Uani 1 1 d . . .
H52 H 0.1839 0.7955 0.1461 0.060 Uiso 1 1 calc R . .
C53 C 0.3263(5) 0.8008(4) 0.1477(3) 0.0488(18) Uani 1 1 d . . .
H53 H 0.3328 0.8247 0.1145 0.059 Uiso 1 1 calc R . .
C54 C 0.4058(4) 0.7811(4) 0.1791(3) 0.0420(16) Uani 1 1 d . . .
H54 H 0.4663 0.7907 0.1665 0.050 Uiso 1 1 calc R . .
C55 C 0.3955(4) 0.7475(3) 0.2286(2) 0.0301(14) Uani 1 1 d . . .
H55 H 0.4493 0.7363 0.2495 0.036 Uiso 1 1 calc R . .
P1 P 0.7332(4) 0.4950(3) 0.08625(16) 0.168(2) Uani 1 1 d . . .
F1 F 0.6563(7) 0.5353(10) 0.1153(4) 0.119(4) Uani 0.58 1 d P A 1
F1A F 0.5925(10) 0.4807(10) 0.0729(6) 0.122(5) Uani 0.42 1 d P A 1
F2 F 0.7963(9) 0.5008(7) 0.1516(4) 0.121(3) Uani 0.58 1 d P A 2
F2A F 0.7026(12) 0.4685(12) 0.1394(7) 0.119(5) Uani 0.42 1 d P A 2
F3 F 0.7098(5) 0.5037(5) 0.0285(3) 0.154(3) Uani 1 1 d . A .
F4 F 0.7848(9) 0.6020(6) 0.0874(4) 0.112(3) Uani 0.59 1 d P A 3
F4A F 0.7068(16) 0.5797(12) 0.0848(7) 0.139(8) Uani 0.41 1 d P A 3
F5 F 0.8372(6) 0.4757(5) 0.0771(3) 0.158(3) Uani 1 1 d . A .
F6 F 0.7174(5) 0.3954(6) 0.0827(3) 0.169(3) Uani 1 1 d . A .

loop_
_atom_site_aniso_label
_atom_site_aniso_U_11
_atom_site_aniso_U_22
_atom_site_aniso_U_33
_atom_site_aniso_U_23
_atom_site_aniso_U_13
_atom_site_aniso_U_12
O1 0.041(3) 0.040(3) 0.061(3) -0.007(2) 0.009(2) 0.000(2)
O2 0.043(3) 0.071(3) 0.054(3) -0.018(2) 0.003(2) 0.001(2)
O3 0.032(2) 0.058(3) 0.053(3) -0.027(2) -0.012(2) 0.008(2)
O4 0.025(2) 0.027(2) 0.038(2) -0.0024(17) -0.0073(17) 0.0031(17)
O5 0.066(4) 0.101(5) 0.105(5) -0.002(4) -0.033(3) 0.028(4)
O6 0.040(3) 0.058(3) 0.063(3) 0.004(2) -0.009(2) -0.004(2)
O7 0.024(2) 0.028(2) 0.034(2) 0.0004(17) -0.0066(17) 0.0018(16)
O8 0.032(2) 0.038(2) 0.035(2) -0.0004(18) -0.0112(18) 0.0017(18)
O9 0.019(2) 0.031(2) 0.057(3) -0.004(2) -0.0070(18) 0.0013(17)
O10 0.028(2) 0.045(3) 0.055(3) -0.003(2) -0.0082(19) 0.0017(19)
N1 0.017(2) 0.041(3) 0.035(3) 0.002(2) -0.008(2) -0.006(2)
C1 0.020(3) 0.043(4) 0.048(4) 0.019(3) 0.007(3) 0.009(3)
C2 0.029(4) 0.059(5) 0.050(4) 0.013(3) -0.002(3) 0.001(3)
C3 0.042(4) 0.057(5) 0.056(4) 0.029(4) 0.013(3) -0.013(4)
C4 0.018(4) 0.115(7) 0.074(5) 0.045(5) -0.012(3) -0.002(4)
C5 0.040(5) 0.102(7) 0.091(6) 0.049(6) -0.014(4) -0.008(5)
C6 0.033(5) 0.083(7) 0.124(8) 0.048(6) 0.007(5) 0.004(4)
C7 0.025(4) 0.051(5) 0.126(7) 0.032(5) 0.010(4) 0.002(3)
C8 0.030(4) 0.064(5) 0.078(5) 0.037(4) 0.006(3) -0.014(4)
C9 0.045(4) 0.045(4) 0.077(5) 0.011(4) 0.013(4) -0.014(3)
C10 0.031(4) 0.034(4) 0.061(4) 0.009(3) 0.008(3) -0.001(3)
C11 0.045(5) 0.062(5) 0.091(6) -0.012(5) 0.029(4) -0.014(4)
C12 0.054(5) 0.085(6) 0.066(5) -0.023(4) 0.008(4) -0.007(4)
C13 0.044(4) 0.116(7) 0.042(4) -0.038(4) -0.013(3) 0.028(4)
C14 0.047(4) 0.066(5) 0.064(5) -0.029(4) -0.028(4) 0.014(4)
C15 0.039(4) 0.034(4) 0.057(4) -0.007(3) -0.002(3) -0.001(3)
C16 0.032(3) 0.032(4) 0.045(4) -0.005(3) -0.008(3) -0.002(3)
C17 0.026(3) 0.040(4) 0.040(3) 0.019(3) -0.002(3) -0.006(3)
C18 0.044(4) 0.033(4) 0.037(3) 0.007(3) -0.002(3) -0.011(3)
C19 0.025(3) 0.045(4) 0.033(3) 0.012(3) -0.003(3) 0.005(3)
C20 0.033(4) 0.057(5) 0.048(4) -0.005(3) -0.010(3) -0.010(3)
C21 0.042(4) 0.057(5) 0.064(5) 0.000(4) -0.015(4) 0.012(4)
C22 0.033(4) 0.056(5) 0.069(5) 0.014(4) -0.007(3) 0.021(3)
C23 0.021(3) 0.038(4) 0.042(4) 0.012(3) 0.001(3) 0.012(3)
C24 0.038(4) 0.027(3) 0.035(3) 0.004(3) -0.003(3) -0.002(3)
C25 0.036(4) 0.026(3) 0.034(3) 0.009(3) 0.003(3) 0.000(3)
C26 0.032(3) 0.029(3) 0.042(4) 0.000(3) 0.008(3) 0.005(3)
C27 0.034(4) 0.037(4) 0.038(3) -0.002(3) -0.005(3) -0.003(3)
C28 0.045(4) 0.033(4) 0.039(3) -0.008(3) -0.009(3) 0.012(3)
C29 0.025(3) 0.032(4) 0.065(4) -0.009(3) -0.019(3) 0.005(3)
C30 0.041(4) 0.032(4) 0.060(4) 0.000(3) -0.016(3) -0.007(3)
C31 0.022(3) 0.044(4) 0.050(4) -0.008(3) -0.001(3) -0.010(3)
C32 0.058(5) 0.045(4) 0.034(3) 0.003(3) -0.002(3) -0.019(4)
C33 0.065(5) 0.036(4) 0.049(4) 0.002(3) 0.003(4) -0.013(4)
C34 0.056(4) 0.038(4) 0.040(4) 0.001(3) 0.010(3) -0.008(3)
C35 0.068(5) 0.050(5) 0.062(5) 0.019(4) -0.014(4) -0.024(4)
C36 0.054(5) 0.064(5) 0.071(5) 0.010(4) 0.017(4) 0.003(4)
C37 0.028(3) 0.056(4) 0.042(4) 0.011(3) -0.001(3) 0.002(3)
C38 0.045(4) 0.108(7) 0.048(4) 0.040(5) -0.020(4) -0.002(4)
C39 0.061(5) 0.104(7) 0.035(4) -0.004(4) -0.010(4) -0.013(5)
C40 0.040(4) 0.094(6) 0.035(4) 0.007(4) -0.007(3) -0.017(4)
C41 0.042(4) 0.057(4) 0.031(3) 0.004(3) 0.014(3) -0.013(3)
C42 0.033(4) 0.066(5) 0.030(3) 0.010(3) 0.001(3) -0.009(3)
C43 0.045(4) 0.048(4) 0.039(4) 0.023(3) 0.003(3) -0.014(3)
C44 0.039(3) 0.045(4) 0.007(3) 0.011(2) 0.000(2) -0.006(3)
C45 0.055(4) 0.053(4) 0.031(3) 0.010(3) 0.009(3) -0.009(3)
C46 0.047(4) 0.083(5) 0.016(3) -0.012(3) -0.001(3) -0.026(4)
C47 0.050(4) 0.044(4) 0.031(3) 0.002(3) 0.004(3) -0.009(3)
C48 0.021(3) 0.060(4) 0.042(4) 0.001(3) -0.009(3) -0.003(3)
C49 0.019(3) 0.037(4) 0.056(4) -0.019(3) -0.008(3) 0.005(3)
C50 0.033(3) 0.014(3) 0.042(3) -0.007(3) -0.007(3) -0.004(2)
C51 0.027(3) 0.029(3) 0.071(5) -0.010(3) -0.018(3) 0.006(3)
C52 0.051(5) 0.043(4) 0.055(4) 0.018(3) -0.024(4) 0.002(3)
C53 0.058(5) 0.036(4) 0.051(4) 0.014(3) -0.013(4) -0.008(3)
C54 0.026(3) 0.033(4) 0.066(4) 0.015(3) -0.015(3) 0.004(3)
C55 0.023(3) 0.028(3) 0.038(3) 0.006(3) -0.017(3) 0.002(2)
P1 0.263(6) 0.126(3) 0.121(3) 0.051(3) 0.119(3) 0.106(3)
F1 0.054(6) 0.222(14) 0.081(7) 0.000(8) 0.017(5) 0.023(8)
F1A 0.076(9) 0.144(13) 0.148(13) 0.009(10) 0.036(9) 0.033(9)
F2 0.129(10) 0.128(9) 0.106(8) 0.013(6) -0.004(7) 0.024(7)
F2A 0.074(10) 0.164(15) 0.120(12) -0.017(11) 0.029(9) 0.001(10)
F3 0.167(7) 0.160(7) 0.136(6) 0.059(5) -0.001(5) 0.002(5)
F4 0.137(10) 0.077(7) 0.124(8) 0.028(6) 0.029(7) 0.005(7)
F4A 0.152(17) 0.115(14) 0.152(15) -0.065(11) 0.070(14) -0.076(13)
F5 0.157(7) 0.137(6) 0.179(7) 0.004(5) -0.010(6) 0.007(5)
F6 0.114(6) 0.179(8) 0.213(8) 0.078(7) 0.026(5) 0.018(5)

loop_
_atom_type_symbol
_atom_type_description
_atom_type_scat_dispersion_real
_atom_type_scat_dispersion_imag
_atom_type_scat_source
C C 0.0033 0.0016 'International Tables Vol C Tables 4.2.6.8 and 6.1.1.4'
H H 0.0000 0.0000 'International Tables Vol C Tables 4.2.6.8 and 6.1.1.4'
N N 0.0061 0.0033 'International Tables Vol C Tables 4.2.6.8 and 6.1.1.4'
O O 0.0106 0.0060 'International Tables Vol C Tables 4.2.6.8 and 6.1.1.4'
F F 0.0171 0.0103 'International Tables Vol C Tables 4.2.6.8 and 6.1.1.4'
P P 0.1023 0.0942 'International Tables Vol C Tables 4.2.6.8 and 6.1.1.4'

loop_
_geom_angle_atom_site_label_1
_geom_angle_atom_site_label_2
_geom_angle_atom_site_label_3
_geom_angle
C10 O1 C11 118.1(5)
C13 O2 C12 110.7(6)
C15 O3 C14 113.2(5)
C17 O4 C16 115.6(4)
C22 O6 C23 121.3(5)
C25 O7 C26 115.3(4)
C27 O8 C28 112.7(4)
C30 O9 C29 112.0(4)
C1 O10 C31 117.5(5)
C49 N1 C48 113.5(4)
O10 C1 C2 123.8(6)
O10 C1 C10 115.1(5)
C2 C1 C10 121.0(6)
C1 C2 C3 121.3(7)
C8 C3 C4 119.3(7)
C8 C3 C2 118.3(6)
C4 C3 C2 122.4(8)
C5 C4 C3 119.4(9)
C4 C5 C6 121.1(8)
C7 C6 C5 121.0(8)
C6 C7 C8 118.6(8)
C3 C8 C7 120.5(7)
C3 C8 C9 119.1(7)
C7 C8 C9 120.4(8)
C10 C9 C8 120.2(7)
O1 C10 C9 123.0(6)
O1 C10 C1 116.9(5)
C9 C10 C1 120.1(6)
O1 C11 C12 110.6(6)
O2 C12 C11 109.0(6)
O2 C13 C14 111.4(6)
O3 C14 C13 109.2(5)
O3 C15 C16 111.9(5)
O4 C16 C15 106.5(4)
C18 C17 O4 124.0(6)
C18 C17 C25 120.2(6)
O4 C17 C25 115.8(5)
C17 C18 C19 119.0(6)
C23 C19 C18 119.7(5)
C23 C19 C20 117.6(5)
C18 C19 C20 122.7(6)
C21 C20 C19 121.3(6)
C20 C21 C22 121.0(6)
O5 C22 O6 115.0(7)
O5 C22 C21 127.1(7)
O6 C22 C21 117.8(6)
C24 C23 C19 121.6(5)
C24 C23 O6 117.6(5)
C19 C23 O6 120.9(5)
C25 C24 C23 120.0(6)
C24 C25 O7 126.1(5)
C24 C25 C17 119.5(5)
O7 C25 C17 114.4(5)
O7 C26 C27 107.7(4)
O8 C27 C26 109.2(5)
O8 C28 C29 108.5(5)
O9 C29 C28 108.7(5)
O9 C30 C31 112.4(5)
O10 C31 C30 108.4(4)
C47 C32 C33 122.5(6)
C34 C33 C32 121.3(6)
C33 C34 C35 123.0(6)
C33 C34 C43 118.0(6)
C35 C34 C43 119.0(6)
C36 C35 C34 120.3(8)
C35 C36 C37 122.8(7)
C38 C37 C42 118.9(7)
C38 C37 C36 123.7(7)
C42 C37 C36 117.4(6)
C37 C38 C39 121.7(7)
C40 C39 C38 119.1(7)
C41 C40 C39 122.0(8)
C40 C41 C46 122.8(7)
C40 C41 C42 118.7(7)
C46 C41 C42 118.5(6)
C43 C42 C37 122.4(6)
C43 C42 C41 118.1(6)
C37 C42 C41 119.5(6)
C42 C43 C44 123.6(6)
C42 C43 C34 118.2(6)
C44 C43 C34 118.3(6)
C47 C44 C43 119.8(6)
C47 C44 C45 123.4(6)
C43 C44 C45 116.8(5)
C46 C45 C44 118.3(6)
C45 C46 C41 124.7(7)
C32 C47 C44 120.2(6)
C32 C47 C48 118.5(6)
C44 C47 C48 121.3(6)
N1 C48 C47 110.3(5)
N1 C49 C50 111.1(5)
C55 C50 C51 117.7(5)
C55 C50 C49 122.7(5)
C51 C50 C49 119.6(5)
C52 C51 C50 120.9(6)
C51 C52 C53 121.1(6)
C52 C53 C54 118.5(6)
C55 C54 C53 120.4(6)
C50 C55 C54 121.4(5)
F4A P1 F1 52.9(8)
F4A P1 F2A 102.1(10)
F1 P1 F2A 55.2(7)
F4A P1 F3 80.4(8)
F1 P1 F3 107.8(6)
F2A P1 F3 148.3(9)
F4A P1 F5 116.7(10)
F1 P1 F5 152.7(7)
F2A P1 F5 112.7(9)
F3 P1 F5 93.3(5)
F4A P1 F6 155.8(10)
F1 P1 F6 110.4(8)
F2A P1 F6 74.4(7)
F3 P1 F6 90.4(5)
F5 P1 F6 85.9(4)
F4A P1 F4 39.1(8)
F1 P1 F4 83.9(7)
F2A P1 F4 111.5(8)
F3 P1 F4 90.5(5)
F5 P1 F4 78.6(5)
F6 P1 F4 164.5(6)
F4A P1 F2 95.7(9)
F1 P1 F2 82.6(6)
F2A P1 F2 49.3(7)
F3 P1 F2 162.4(6)
F5 P1 F2 72.9(5)
F6 P1 F2 99.3(5)
F4 P1 F2 76.2(5)
F4A P1 F1A 80.7(10)
F1 P1 F1A 53.0(6)
F2A P1 F1A 79.3(8)
F3 P1 F1A 69.8(6)
F5 P1 F1A 154.1(6)
F6 P1 F1A 75.1(6)
F4 P1 F1A 119.6(6)
F2 P1 F1A 126.8(6)
P1 F1 F1A 80.9(7)
F1 F1A P1 46.1(5)
F2A F2 P1 51.6(7)
F2 F2A P1 79.1(9)
F4A F4 P1 49.0(11)
F4 F4A P1 91.9(17)

loop_
_geom_bond_atom_site_label_1
_geom_bond_atom_site_label_2
_geom_bond_distance
O1 C10 1.378(7)
O1 C11 1.400(8)
O2 C13 1.393(7)
O2 C12 1.420(8)
O3 C15 1.414(7)
O3 C14 1.414(8)
O4 C17 1.383(7)
O4 C16 1.446(6)
O5 C22 1.189(8)
O6 C22 1.381(8)
O6 C23 1.393(7)
O7 C25 1.368(6)
O7 C26 1.451(6)
O8 C27 1.411(7)
O8 C28 1.429(6)
O9 C30 1.417(7)
O9 C29 1.422(7)
O10 C1 1.358(6)
O10 C31 1.420(7)
N1 C49 1.484(7)
N1 C48 1.486(7)
C1 C2 1.367(8)
C1 C10 1.380(9)
C2 C3 1.431(9)
C3 C8 1.395(10)
C3 C4 1.400(9)
C4 C5 1.349(11)
C5 C6 1.397(12)
C6 C7 1.357(11)
C7 C8 1.399(10)
C8 C9 1.449(10)
C9 C10 1.379(9)
C11 C12 1.497(10)
C13 C14 1.486(10)
C15 C16 1.496(8)
C17 C18 1.376(8)
C17 C25 1.421(8)
C18 C19 1.393(8)
C19 C23 1.375(8)
C19 C20 1.438(8)
C20 C21 1.336(9)
C21 C22 1.424(10)
C23 C24 1.370(8)
C24 C25 1.355(8)
C26 C27 1.501(8)
C28 C29 1.490(8)
C30 C31 1.514(8)
C32 C47 1.347(9)
C32 C33 1.383(9)
C33 C34 1.374(9)
C34 C35 1.418(10)
C34 C43 1.465(9)
C35 C36 1.345(10)
C36 C37 1.435(10)
C37 C38 1.387(9)
C37 C42 1.401(9)
C38 C39 1.391(11)
C39 C40 1.387(10)
C40 C41 1.363(9)
C41 C46 1.416(9)
C41 C42 1.450(9)
C42 C43 1.393(8)
C43 C44 1.433(8)
C44 C47 1.393(8)
C44 C45 1.492(9)
C45 C46 1.351(8)
C47 C48 1.534(9)
C49 C50 1.501(8)
C50 C55 1.372(8)
C50 C51 1.410(8)
C51 C52 1.359(9)
C52 C53 1.378(9)
C53 C54 1.393(8)
C54 C55 1.375(8)
P1 F4A 1.38(2)
P1 F1 1.470(10)
P1 F2A 1.488(16)
P1 F3 1.501(8)
P1 F5 1.520(9)
P1 F6 1.582(10)
P1 F4 1.829(12)
P1 F2 1.865(12)
P1 F1A 2.015(15)
F1 F1A 1.630(19)
F2 F2A 1.441(17)
F4 F4A 1.153(18)

loop_
_platon_squeeze_void_nr
_platon_squeeze_void_average_x
_platon_squeeze_void_average_y
_platon_squeeze_void_average_z
_platon_squeeze_void_volume
_platon_squeeze_void_count_electrons
1 0.500 0.000 0.500 471.8 151.9
2 0.000 0.500 1.000 471.7 151.7
